data_4025400
loop_
_publ_author_name
'Alexander M. R. Smith'
'Henry S. Rzepa'
'Andrew J. P. White'
'Denis Billen'
'King Kuok (Mimi) Hii'

_publ_section_title
;
 Delineating Origins of Stereocontrol in Asymmetric Pd-Catalyzed
 \a-Hydroxylation of 1,3-Ketoesters
;
_journal_name_full 'Journal of Organic Chemistry'
_journal_page_first 3085
_journal_page_last 3096
_journal_paper_doi 10.1021/jo1002906
_journal_volume 75
_journal_year 2010
_chemical_absolute_configuration ad
_chemical_formula_moiety 'C17 H21 N O6'
_chemical_formula_sum 'C17 H21 N O6'
_chemical_formula_weight 335.35
_chemical_name_systematic
; 
 ? 
;
_space_group_IT_number 4
_symmetry_cell_setting monoclinic
_symmetry_space_group_name_Hall 'P 2yb'
_symmetry_space_group_name_H-M 'P 1 21 1'
_atom_sites_solution_hydrogens geom
_atom_sites_solution_primary direct
_atom_sites_solution_secondary difmap
_audit_creation_method SHELXL-97
_cell_angle_alpha 90.00
_cell_angle_beta 102.2709(10)
_cell_angle_gamma 90.00
_cell_formula_units_Z 2
_cell_length_a 6.34741(7)
_cell_length_b 10.76431(9)
_cell_length_c 12.86992(13)
_cell_measurement_reflns_used 15163
_cell_measurement_temperature 173(2)
_cell_measurement_theta_max 72.3109
_cell_measurement_theta_min 3.5090
_cell_volume 859.254(15)
_computing_cell_refinement 'CrysAlis RED, Oxford Diffraction Ltd'
_computing_data_collection 'CrysAlis CCD, Oxford Diffraction Ltd'
_computing_data_reduction 'CrysAlis RED, Oxford Diffraction Ltd'
_computing_molecular_graphics 'Bruker SHELXTL'
_computing_publication_material 'Bruker SHELXTL'
_computing_structure_refinement 'SHELXL-97 (Sheldrick, 1997)'
_computing_structure_solution 'SHELXS-97 (Sheldrick, 1990)'
_diffrn_ambient_temperature 173(2)
_diffrn_detector_area_resol_mean 8.2556
_diffrn_measured_fraction_theta_full 0.998
_diffrn_measured_fraction_theta_max 0.998
_diffrn_measurement_device_type 'OD Xcalibur PX Ultra'
_diffrn_measurement_method 'omega scans'
_diffrn_radiation_monochromator graphite
_diffrn_radiation_source 'Enhance Ultra (Cu) X-ray Source'
_diffrn_radiation_type CuK\a
_diffrn_radiation_wavelength 1.54184
_diffrn_reflns_av_R_equivalents 0.0297
_diffrn_reflns_av_sigmaI/netI 0.0150
_diffrn_reflns_limit_h_max 7
_diffrn_reflns_limit_h_min -7
_diffrn_reflns_limit_k_max 13
_diffrn_reflns_limit_k_min -13
_diffrn_reflns_limit_l_max 15
_diffrn_reflns_limit_l_min -15
_diffrn_reflns_number 22418
_diffrn_reflns_theta_full 72.47
_diffrn_reflns_theta_max 72.47
_diffrn_reflns_theta_min 3.51
_diffrn_standards_number 0
_exptl_absorpt_coefficient_mu 0.824
_exptl_absorpt_correction_T_max 0.937
_exptl_absorpt_correction_T_min 0.852
_exptl_absorpt_correction_type analytical
_exptl_absorpt_process_details
; 
CrysAlisPro, Oxford Diffraction Ltd., 
Version 1.171.33.48 (release 15-09-2009 CrysAlis171 .NET) 
(compiled Sep 15 2009,11:49:04) 
Analytical numeric absorption correction using a multifaceted crystal 
model based on expressions derived by R.C. Clark & J.S. Reid. 
(Clark, R. C. & Reid, J. S. (1995). Acta Cryst. A51, 887-897) 
;
_exptl_crystal_colour Colourless
_exptl_crystal_density_diffrn 1.296
_exptl_crystal_density_method 'not measured'
_exptl_crystal_description tablets
_exptl_crystal_F_000 356
_exptl_crystal_size_max 0.23
_exptl_crystal_size_mid 0.20
_exptl_crystal_size_min 0.09
_refine_diff_density_max 0.134
_refine_diff_density_min -0.112
_refine_diff_density_rms 0.026
_refine_ls_abs_structure_details 'Flack H D (1983), Acta Cryst. A39, 876-881, 1596 Friedel pairs'
_refine_ls_abs_structure_Flack -0.04(12)
_refine_ls_extinction_coef 0.0053(6)
_refine_ls_extinction_expression Fc^*^=kFc[1+0.001xFc^2^\l^3^/sin(2\q)]^-1/4^
_refine_ls_extinction_method SHELXL
_refine_ls_goodness_of_fit_ref 1.040
_refine_ls_hydrogen_treatment mixed
_refine_ls_matrix_type full
_refine_ls_number_parameters 223
_refine_ls_number_reflns 3386
_refine_ls_number_restraints 2
_refine_ls_restrained_S_all 1.039
_refine_ls_R_factor_all 0.0277
_refine_ls_R_factor_gt 0.0259
_refine_ls_shift/su_max 0.000
_refine_ls_shift/su_mean 0.000
_refine_ls_structure_factor_coef Fsqd
_refine_ls_weighting_details 'calc w=1/[\s^2^(Fo^2^)+(0.0424P)^2^+0.0832P] where P=(Fo^2^+2Fc^2^)/3'
_refine_ls_weighting_scheme calc
_refine_ls_wR_factor_gt 0.0679
_refine_ls_wR_factor_ref 0.0688
_reflns_number_gt 3221
_reflns_number_total 3386
_reflns_threshold_expression >2sigma(I)
_cod_data_source_file jo1002906_si_001.cif
_cod_data_source_block (S)-(+)-20b
_cod_depositor_comments
;
The following automatic conversions were performed:

'_symmetry_cell_setting' value 'Monoclinic' changed to 'monoclinic'
according to the built-in table from CIF Core dictionary named
'cif_core.dic' version 2.4.1 from 2010-06-29.

Automatic conversion script
Id: cif_fix_values 1646 2011-03-28 12:23:43Z adriana 
;
_cod_database_code 4025400

loop_
_symmetry_equiv_pos_as_xyz
'x, y, z'
'-x, y+1/2, -z'

loop_
_atom_site_label
_atom_site_type_symbol
_atom_site_fract_x
_atom_site_fract_y
_atom_site_fract_z
_atom_site_U_iso_or_equiv
_atom_site_adp_type
_atom_site_occupancy
_atom_site_symmetry_multiplicity
_atom_site_calc_flag
_atom_site_refinement_flags
_atom_site_disorder_assembly
_atom_site_disorder_group
N1 N 0.31910(17) 0.56309(10) 0.91265(8) 0.0294(2) Uani 1 1 d . . .
C2 C 0.35000(19) 0.47957(11) 0.83667(10) 0.0292(3) Uani 1 1 d . . .
O2 O 0.50492(15) 0.47546(11) 0.79589(8) 0.0445(3) Uani 1 1 d . . .
C3 C 0.15638(19) 0.39039(10) 0.81303(9) 0.0270(3) Uani 1 1 d . . .
C4 C 0.0178(2) 0.43113(12) 0.88996(10) 0.0307(3) Uani 1 1 d . . .
H4A H -0.1302 0.4512 0.8511 0.037 Uiso 1 1 calc R . .
H4B H 0.0098 0.3645 0.9420 0.037 Uiso 1 1 calc R . .
C5 C 0.1262(2) 0.54451(11) 0.94529(10) 0.0301(3) Uani 1 1 d . . .
O5 O 0.06275(17) 0.61028(10) 1.00825(8) 0.0435(2) Uani 1 1 d . . .
C6 C 0.4800(2) 0.65655(12) 0.95959(11) 0.0364(3) Uani 1 1 d . . .
H6A H 0.6252 0.6188 0.9703 0.044 Uiso 1 1 calc R . .
H6B H 0.4551 0.6802 1.0303 0.044 Uiso 1 1 calc R . .
C7 C 0.4758(2) 0.77232(12) 0.89320(10) 0.0318(3) Uani 1 1 d . . .
C8 C 0.3013(2) 0.85371(13) 0.87800(12) 0.0375(3) Uani 1 1 d . . .
H8A H 0.1781 0.8325 0.9052 0.045 Uiso 1 1 calc R . .
C9 C 0.3036(2) 0.96444(12) 0.82421(12) 0.0370(3) Uani 1 1 d . . .
H9A H 0.1827 1.0185 0.8144 0.044 Uiso 1 1 calc R . .
C10 C 0.4834(2) 0.99652(12) 0.78448(10) 0.0304(3) Uani 1 1 d . . .
C11 C 0.6571(2) 0.91644(13) 0.79716(12) 0.0372(3) Uani 1 1 d . . .
H11A H 0.7797 0.9372 0.7693 0.045 Uiso 1 1 calc R . .
C12 C 0.6503(2) 0.80488(12) 0.85130(12) 0.0376(3) Uani 1 1 d . . .
H12A H 0.7695 0.7497 0.8595 0.045 Uiso 1 1 calc R . .
O13 O 0.47532(15) 1.11039(9) 0.73494(7) 0.0366(2) Uani 1 1 d . . .
C14 C 0.6738(2) 1.16105(14) 0.71787(12) 0.0419(3) Uani 1 1 d . . .
H14A H 0.7253 1.1111 0.6647 0.063 Uiso 1 1 calc R . .
H14B H 0.7816 1.1600 0.7848 0.063 Uiso 1 1 calc R . .
H14C H 0.6502 1.2468 0.6924 0.063 Uiso 1 1 calc R . .
O15 O 0.22678(16) 0.26773(8) 0.83508(7) 0.0355(2) Uani 1 1 d D . .
H15 H 0.287(3) 0.2426(17) 0.7815(10) 0.054(5) Uiso 1 1 d D . .
C16 C 0.0495(2) 0.40412(12) 0.69540(10) 0.0287(2) Uani 1 1 d . . .
O16 O 0.05656(18) 0.32289(9) 0.63210(8) 0.0434(2) Uani 1 1 d . . .
O17 O -0.04136(15) 0.51462(8) 0.67707(7) 0.0341(2) Uani 1 1 d . . .
C18 C -0.1529(2) 0.55191(14) 0.56741(11) 0.0410(3) Uani 1 1 d . . .
C19 C 0.0066(3) 0.55334(16) 0.49551(13) 0.0513(4) Uani 1 1 d . . .
H19A H 0.1260 0.6094 0.5250 0.077 Uiso 1 1 calc R . .
H19B H -0.0653 0.5823 0.4246 0.077 Uiso 1 1 calc R . .
H19C H 0.0626 0.4693 0.4903 0.077 Uiso 1 1 calc R . .
C20 C -0.3412(3) 0.4644(2) 0.52864(14) 0.0588(5) Uani 1 1 d . . .
H20A H -0.2864 0.3805 0.5208 0.088 Uiso 1 1 calc R . .
H20B H -0.4241 0.4933 0.4598 0.088 Uiso 1 1 calc R . .
H20C H -0.4344 0.4629 0.5803 0.088 Uiso 1 1 calc R . .
C21 C -0.2294(4) 0.68197(18) 0.58509(16) 0.0681(6) Uani 1 1 d . . .
H21A H -0.1046 0.7355 0.6113 0.102 Uiso 1 1 calc R . .
H21B H -0.3209 0.6794 0.6376 0.102 Uiso 1 1 calc R . .
H21C H -0.3123 0.7152 0.5178 0.102 Uiso 1 1 calc R . .

loop_
_atom_site_aniso_label
_atom_site_aniso_U_11
_atom_site_aniso_U_22
_atom_site_aniso_U_33
_atom_site_aniso_U_23
_atom_site_aniso_U_13
_atom_site_aniso_U_12
N1 0.0284(5) 0.0263(5) 0.0314(5) -0.0001(4) 0.0015(4) -0.0011(4)
C2 0.0257(6) 0.0306(6) 0.0301(6) 0.0013(5) 0.0034(5) 0.0018(5)
O2 0.0290(5) 0.0582(7) 0.0487(6) -0.0093(5) 0.0138(4) -0.0041(4)
C3 0.0278(6) 0.0226(6) 0.0300(6) 0.0013(5) 0.0043(5) 0.0009(5)
C4 0.0267(6) 0.0337(6) 0.0320(6) 0.0019(5) 0.0072(5) -0.0013(5)
C5 0.0323(6) 0.0297(6) 0.0273(6) 0.0030(5) 0.0044(5) 0.0059(5)
O5 0.0485(6) 0.0432(5) 0.0404(5) -0.0087(5) 0.0129(4) 0.0078(5)
C6 0.0376(7) 0.0304(6) 0.0357(6) 0.0001(5) -0.0046(5) -0.0055(5)
C7 0.0334(7) 0.0279(6) 0.0317(6) -0.0039(5) 0.0013(5) -0.0039(5)
C8 0.0362(7) 0.0333(7) 0.0451(8) 0.0004(6) 0.0136(6) -0.0020(5)
C9 0.0334(7) 0.0310(6) 0.0479(8) 0.0027(6) 0.0113(6) 0.0024(5)
C10 0.0347(6) 0.0257(6) 0.0301(6) -0.0026(5) 0.0055(5) -0.0015(5)
C11 0.0322(7) 0.0348(7) 0.0469(7) 0.0007(6) 0.0139(6) 0.0008(5)
C12 0.0304(7) 0.0308(7) 0.0504(8) -0.0002(6) 0.0062(6) 0.0030(5)
O13 0.0377(5) 0.0290(4) 0.0449(5) 0.0044(4) 0.0126(4) -0.0013(4)
C14 0.0430(8) 0.0382(7) 0.0465(8) 0.0038(6) 0.0137(6) -0.0090(6)
O15 0.0453(5) 0.0255(4) 0.0348(5) 0.0048(4) 0.0062(4) 0.0077(4)
C16 0.0277(6) 0.0260(5) 0.0319(6) 0.0014(5) 0.0055(5) -0.0006(5)
O16 0.0632(7) 0.0309(5) 0.0333(5) -0.0046(4) 0.0040(4) 0.0059(4)
O17 0.0402(5) 0.0298(4) 0.0310(5) 0.0046(4) 0.0046(4) 0.0086(4)
C18 0.0443(8) 0.0446(8) 0.0339(7) 0.0128(6) 0.0077(6) 0.0122(7)
C19 0.0592(10) 0.0515(9) 0.0476(9) 0.0181(7) 0.0212(8) 0.0100(8)
C20 0.0441(9) 0.0815(13) 0.0441(8) 0.0185(8) -0.0059(7) 0.0000(8)
C21 0.0911(14) 0.0584(11) 0.0574(11) 0.0225(9) 0.0214(10) 0.0415(10)

loop_
_atom_type_symbol
_atom_type_description
_atom_type_scat_dispersion_real
_atom_type_scat_dispersion_imag
_atom_type_scat_source
C C 0.0181 0.0091 'International Tables Vol C Tables 4.2.6.8 and 6.1.1.4'
H H 0.0000 0.0000 'International Tables Vol C Tables 4.2.6.8 and 6.1.1.4'
N N 0.0311 0.0180 'International Tables Vol C Tables 4.2.6.8 and 6.1.1.4'
O O 0.0492 0.0322 'International Tables Vol C Tables 4.2.6.8 and 6.1.1.4'

loop_
_geom_angle_atom_site_label_1
_geom_angle_atom_site_label_2
_geom_angle_atom_site_label_3
_geom_angle
_geom_angle_site_symmetry_1
_geom_angle_site_symmetry_3
_geom_angle_publ_flag
C2 N1 C5 112.91(10) . . ?
C2 N1 C6 123.33(11) . . ?
C5 N1 C6 123.64(11) . . ?
O2 C2 N1 125.82(12) . . ?
O2 C2 C3 125.48(11) . . ?
N1 C2 C3 108.70(10) . . ?
O15 C3 C4 110.04(10) . . ?
O15 C3 C16 110.27(9) . . ?
C4 C3 C16 114.84(10) . . ?
O15 C3 C2 109.90(10) . . ?
C4 C3 C2 103.85(10) . . ?
C16 C3 C2 107.67(10) . . ?
C5 C4 C3 105.81(10) . . ?
O5 C5 N1 123.97(12) . . ?
O5 C5 C4 127.54(13) . . ?
N1 C5 C4 108.49(10) . . ?
N1 C6 C7 113.95(10) . . ?
C12 C7 C8 117.83(12) . . ?
C12 C7 C6 120.91(12) . . ?
C8 C7 C6 121.13(12) . . ?
C9 C8 C7 121.39(13) . . ?
C8 C9 C10 119.75(13) . . ?
O13 C10 C11 124.06(12) . . ?
O13 C10 C9 116.02(11) . . ?
C11 C10 C9 119.92(12) . . ?
C10 C11 C12 119.19(12) . . ?
C7 C12 C11 121.91(13) . . ?
C10 O13 C14 117.55(11) . . ?
O16 C16 O17 127.70(12) . . ?
O16 C16 C3 121.87(11) . . ?
O17 C16 C3 110.42(10) . . ?
C16 O17 C18 120.80(10) . . ?
O17 C18 C19 109.70(12) . . ?
O17 C18 C21 102.07(12) . . ?
C19 C18 C21 111.15(14) . . ?
O17 C18 C20 108.99(12) . . ?
C19 C18 C20 112.83(15) . . ?
C21 C18 C20 111.54(16) . . ?

loop_
_geom_bond_atom_site_label_1
_geom_bond_atom_site_label_2
_geom_bond_distance
_geom_bond_site_symmetry_2
_geom_bond_publ_flag
N1 C2 1.3728(16) . ?
N1 C5 1.3909(17) . ?
N1 C6 1.4689(16) . ?
C2 O2 1.2098(16) . ?
C2 C3 1.5380(17) . ?
C3 O15 1.4034(14) . ?
C3 C4 1.5220(17) . ?
C3 C16 1.5288(17) . ?
C4 C5 1.5038(18) . ?
C5 O5 1.2077(16) . ?
C6 C7 1.5080(19) . ?
C7 C12 1.376(2) . ?
C7 C8 1.393(2) . ?
C8 C9 1.3801(19) . ?
C9 C10 1.3898(19) . ?
C10 O13 1.3776(16) . ?
C10 C11 1.3817(18) . ?
C11 C12 1.394(2) . ?
O13 C14 1.4317(17) . ?
C16 O16 1.2024(16) . ?
C16 O17 1.3210(16) . ?
O17 C18 1.4932(16) . ?
C18 C19 1.510(2) . ?
C18 C21 1.515(2) . ?
C18 C20 1.520(2) . ?

loop_
_cod_related_entry_id
_cod_related_entry_database
_cod_related_entry_code
1 ChemSpider 30659189
